data_7238615
loop_
_publ_author_name
'Sarma, Monima'
'Chatterjee, Tanmay'
'Das, Samar K.'

_publ_section_title
;
 Ammonium--crown ether based host--guest systems: N--H&#x22EF;O hydrogen
 bond directed guest inclusion featuring N--H donor functionalities in
 angular geometry
;
_journal_issue 9
_journal_name_full 'RSC Advances'
_journal_page_first 3920
_journal_paper_doi 10.1039/c2ra20109g
_journal_volume 2
_journal_year 2012
_chemical_formula_moiety '2(C13 H16 N2),2(C8 H16 O4),4(Cl O4),(H2 O)'
_chemical_formula_sum 'C42 H66 Cl4 N4 O25'
_chemical_formula_weight 1168.79
_space_group_IT_number 14
_space_group_name_Hall '-P 2ybc'
_space_group_name_H-M_alt 'P 1 21/c 1'
_symmetry_cell_setting monoclinic
_symmetry_space_group_name_Hall '-P 2ybc'
_symmetry_space_group_name_H-M 'P 1 21/c 1'
_atom_sites_solution_hydrogens geom
_atom_sites_solution_primary direct
_atom_sites_solution_secondary difmap
_audit_creation_method SHELXL-97
_cell_angle_alpha 90.00
_cell_angle_beta 92.640(2)
_cell_angle_gamma 90.00
_cell_formula_units_Z 4
_cell_length_a 17.190(3)
_cell_length_b 16.795(2)
_cell_length_c 18.068(3)
_cell_measurement_reflns_used 9527
_cell_measurement_temperature 100(2)
_cell_measurement_theta_max 25.02
_cell_measurement_theta_min 2.50
_cell_volume 5210.8(14)
_computing_cell_refinement 'Bruker SMART'
_computing_data_collection 'Bruker SMART'
_computing_data_reduction 'Bruker SAINT'
_computing_molecular_graphics 'Bruker SHELXTL'
_computing_publication_material 'Bruker SHELXTL'
_computing_structure_refinement 'Bruker SHELXTL'
_computing_structure_solution 'Bruker SHELXTL'
_diffrn_ambient_temperature 100(2)
_diffrn_measured_fraction_theta_full 0.993
_diffrn_measured_fraction_theta_max 0.993
_diffrn_measurement_device_type 'CCD area detector'
_diffrn_measurement_method 'phi and omega scans'
_diffrn_radiation_monochromator graphite
_diffrn_radiation_source 'fine-focus sealed tube'
_diffrn_radiation_type MoK\a
_diffrn_radiation_wavelength 0.71073
_diffrn_reflns_av_R_equivalents 0.0394
_diffrn_reflns_av_sigmaI/netI 0.0281
_diffrn_reflns_limit_h_max 20
_diffrn_reflns_limit_h_min -20
_diffrn_reflns_limit_k_max 19
_diffrn_reflns_limit_k_min -19
_diffrn_reflns_limit_l_max 21
_diffrn_reflns_limit_l_min -21
_diffrn_reflns_number 48928
_diffrn_reflns_theta_full 25.00
_diffrn_reflns_theta_max 25.00
_diffrn_reflns_theta_min 1.66
_exptl_absorpt_coefficient_mu 0.317
_exptl_absorpt_correction_T_max 0.9393
_exptl_absorpt_correction_T_min 0.8577
_exptl_absorpt_correction_type empirical
_exptl_absorpt_process_details 'Bruker SADABS'
_exptl_crystal_colour Colorless
_exptl_crystal_density_diffrn 1.490
_exptl_crystal_density_method 'not measured'
_exptl_crystal_description Block
_exptl_crystal_F_000 2456
_exptl_crystal_size_max 0.50
_exptl_crystal_size_mid 0.34
_exptl_crystal_size_min 0.20
_refine_diff_density_max 1.196
_refine_diff_density_min -0.412
_refine_diff_density_rms 0.091
_refine_ls_extinction_method none
_refine_ls_goodness_of_fit_ref 1.106
_refine_ls_hydrogen_treatment mixed
_refine_ls_matrix_type full
_refine_ls_number_parameters 724
_refine_ls_number_reflns 9128
_refine_ls_number_restraints 0
_refine_ls_restrained_S_all 1.106
_refine_ls_R_factor_all 0.0863
_refine_ls_R_factor_gt 0.0828
_refine_ls_shift/su_max 0.000
_refine_ls_shift/su_mean 0.000
_refine_ls_structure_factor_coef Fsqd
_refine_ls_weighting_details 'calc w=1/[\s^2^(Fo^2^)+(0.0832P)^2^+15.1827P] where P=(Fo^2^+2Fc^2^)/3'
_refine_ls_weighting_scheme calc
_refine_ls_wR_factor_gt 0.1978
_refine_ls_wR_factor_ref 0.2006
_reflns_number_gt 8626
_reflns_number_total 9128
_reflns_threshold_expression >2sigma(I)
_cod_data_source_file c2ra20109g.txt
_cod_data_source_block DADPM-12C4
_cod_original_cell_volume 5210.7(13)
_cod_original_sg_symbol_H-M 'P 21/c'
_cod_database_code 7238615

loop_
_symmetry_equiv_pos_as_xyz
'x, y, z'
'-x, y+1/2, -z+1/2'
'-x, -y, -z'
'x, -y-1/2, z-1/2'

loop_
_atom_site_label
_atom_site_type_symbol
_atom_site_fract_x
_atom_site_fract_y
_atom_site_fract_z
_atom_site_U_iso_or_equiv
_atom_site_adp_type
_atom_site_occupancy
_atom_site_symmetry_multiplicity
_atom_site_calc_flag
_atom_site_refinement_flags
C1 C 0.3417(3) 0.1785(3) 0.4293(2) 0.0400(10) Uani 1 1 d .
H1 H 0.3103 0.1388 0.4052 0.048 Uiso 1 1 calc R
C2 C 0.3333(3) 0.2573(3) 0.4074(2) 0.0376(10) Uani 1 1 d .
H2 H 0.2968 0.2718 0.3686 0.045 Uiso 1 1 calc R
C3 C 0.3787(2) 0.3140(2) 0.4431(2) 0.0323(9) Uani 1 1 d .
C4 C 0.4306(3) 0.2941(3) 0.5005(2) 0.0362(10) Uani 1 1 d .
H4 H 0.4607 0.3342 0.5255 0.043 Uiso 1 1 calc R
C5 C 0.4383(2) 0.2156(3) 0.5212(2) 0.0344(9) Uani 1 1 d .
H5 H 0.4741 0.2016 0.5607 0.041 Uiso 1 1 calc R
C6 C 0.3947(2) 0.1565(2) 0.4854(2) 0.0319(9) Uani 1 1 d .
C7 C 0.4066(3) 0.0707(3) 0.5091(2) 0.0418(11) Uani 1 1 d .
H7A H 0.4603 0.0648 0.5306 0.050 Uiso 1 1 calc R
H7B H 0.3706 0.0588 0.5488 0.050 Uiso 1 1 calc R
C8 C 0.3941(2) 0.0096(2) 0.4486(2) 0.0300(8) Uani 1 1 d .
C9 C 0.3501(2) -0.0578(2) 0.4604(2) 0.0324(9) Uani 1 1 d .
H9 H 0.3284 -0.0654 0.5074 0.039 Uiso 1 1 calc R
C10 C 0.3369(3) -0.1140(3) 0.4057(2) 0.0356(9) Uani 1 1 d .
H10 H 0.3071 -0.1603 0.4150 0.043 Uiso 1 1 calc R
C11 C 0.3675(2) -0.1023(2) 0.3373(2) 0.0274(8) Uani 1 1 d .
C12 C 0.4138(2) -0.0373(2) 0.3241(2) 0.0285(8) Uani 1 1 d .
H12 H 0.4363 -0.0305 0.2775 0.034 Uiso 1 1 calc R
C13 C 0.4268(3) 0.0177(2) 0.3801(2) 0.0354(9) Uani 1 1 d .
H13 H 0.4590 0.0624 0.3715 0.043 Uiso 1 1 calc R
C14 C 0.0711(3) 0.7355(3) 0.0776(2) 0.0397(10) Uani 1 1 d .
H14 H 0.0335 0.7124 0.1081 0.048 Uiso 1 1 calc R
C15 C 0.1004(3) 0.8103(3) 0.0953(2) 0.0389(10) Uani 1 1 d .
H15 H 0.0832 0.8384 0.1371 0.047 Uiso 1 1 calc R
C16 C 0.1552(2) 0.8432(2) 0.0508(2) 0.0300(9) Uani 1 1 d .
C17 C 0.1803(2) 0.8034(3) -0.0092(2) 0.0366(10) Uani 1 1 d .
H17 H 0.2178 0.8268 -0.0395 0.044 Uiso 1 1 calc R
C18 C 0.1507(2) 0.7284(2) -0.0257(2) 0.0340(9) Uani 1 1 d .
H18 H 0.1689 0.7003 -0.0672 0.041 Uiso 1 1 calc R
C19 C 0.0951(3) 0.6935(2) 0.0168(2) 0.0323(9) Uani 1 1 d .
C20 C 0.0601(3) 0.6133(2) -0.0037(2) 0.0366(10) Uani 1 1 d .
H20A H 0.0729 0.6002 -0.0551 0.044 Uiso 1 1 calc R
H20B H 0.0027 0.6169 -0.0022 0.044 Uiso 1 1 calc R
C21 C 0.0888(2) 0.5465(2) 0.0472(2) 0.0295(8) Uani 1 1 d .
C22 C 0.1554(3) 0.5038(3) 0.0319(2) 0.0360(9) Uani 1 1 d .
H22 H 0.1832 0.5168 -0.0107 0.043 Uiso 1 1 calc R
C23 C 0.1818(3) 0.4426(2) 0.0778(2) 0.0350(9) Uani 1 1 d .
H23 H 0.2273 0.4137 0.0667 0.042 Uiso 1 1 calc R
C24 C 0.1417(2) 0.4241(2) 0.1394(2) 0.0275(8) Uani 1 1 d .
C25 C 0.0752(2) 0.4650(2) 0.1563(2) 0.0317(9) Uani 1 1 d .
H25 H 0.0478 0.4519 0.1991 0.038 Uiso 1 1 calc R
C26 C 0.0492(2) 0.5256(2) 0.1093(2) 0.0330(9) Uani 1 1 d .
H26 H 0.0030 0.5536 0.1201 0.040 Uiso 1 1 calc R
C27 C 0.1333(3) 0.2337(3) 0.0243(2) 0.0481(12) Uani 1 1 d .
H27A H 0.1564 0.2803 -0.0002 0.058 Uiso 1 1 calc R
H27B H 0.1043 0.2024 -0.0143 0.058 Uiso 1 1 calc R
C28 C 0.1964(3) 0.1843(3) 0.0574(3) 0.0554(13) Uani 1 1 d .
H28A H 0.1748 0.1379 0.0832 0.066 Uiso 1 1 calc R
H28B H 0.2306 0.1647 0.0187 0.066 Uiso 1 1 calc R
C29 C 0.2904(3) 0.1877(3) 0.1608(3) 0.0484(12) Uani 1 1 d .
H29A H 0.3166 0.1446 0.1341 0.058 Uiso 1 1 calc R
H29B H 0.3312 0.2241 0.1815 0.058 Uiso 1 1 calc R
C30 C 0.2486(3) 0.1532(3) 0.2215(3) 0.0585(14) Uani 1 1 d .
H30A H 0.2066 0.1176 0.2019 0.070 Uiso 1 1 calc R
H30B H 0.2845 0.1219 0.2545 0.070 Uiso 1 1 calc R
C31 C 0.1507(4) 0.1919(3) 0.3086(2) 0.0518(13) Uani 1 1 d .
H31A H 0.1660 0.1439 0.3375 0.062 Uiso 1 1 calc R
H31B H 0.1412 0.2354 0.3440 0.062 Uiso 1 1 calc R
C32 C 0.0790(4) 0.1755(3) 0.2651(3) 0.0650(16) Uani 1 1 d .
H32A H 0.0885 0.1352 0.2266 0.078 Uiso 1 1 calc R
H32B H 0.0387 0.1547 0.2975 0.078 Uiso 1 1 calc R
C33 C -0.0059(3) 0.2324(3) 0.1693(3) 0.0499(12) Uani 1 1 d .
H33A H -0.0449 0.1933 0.1850 0.060 Uiso 1 1 calc R
H33B H -0.0334 0.2830 0.1576 0.060 Uiso 1 1 calc R
C34 C 0.0302(3) 0.2028(3) 0.1022(3) 0.0576(14) Uani 1 1 d .
H34A H 0.0604 0.1538 0.1136 0.069 Uiso 1 1 calc R
H34B H -0.0104 0.1904 0.0633 0.069 Uiso 1 1 calc R
C35 C 0.3391(3) 0.7360(3) 0.1077(2) 0.0382(10) Uani 1 1 d .
H35A H 0.3470 0.7890 0.0853 0.046 Uiso 1 1 calc R
H35B H 0.3165 0.7006 0.0685 0.046 Uiso 1 1 calc R
C36 C 0.4154(3) 0.7037(3) 0.1343(2) 0.0378(10) Uani 1 1 d .
H36A H 0.4085 0.6504 0.1566 0.045 Uiso 1 1 calc R
H36B H 0.4502 0.6983 0.0925 0.045 Uiso 1 1 calc R
C37 C 0.5132(3) 0.7243(3) 0.2317(3) 0.0463(11) Uani 1 1 d .
H37A H 0.5427 0.7684 0.2561 0.056 Uiso 1 1 calc R
H37B H 0.5485 0.6968 0.1983 0.056 Uiso 1 1 calc R
C38 C 0.4888(3) 0.6673(3) 0.2891(3) 0.0431(11) Uani 1 1 d .
H38A H 0.4593 0.6226 0.2658 0.052 Uiso 1 1 calc R
H38B H 0.5351 0.6454 0.3168 0.052 Uiso 1 1 calc R
C39 C 0.3941(3) 0.6587(3) 0.3802(2) 0.0426(11) Uani 1 1 d .
H39A H 0.3783 0.6877 0.4248 0.051 Uiso 1 1 calc R
H39B H 0.4253 0.6120 0.3970 0.051 Uiso 1 1 calc R
C40 C 0.3234(3) 0.6305(2) 0.3383(2) 0.0372(10) Uani 1 1 d .
H40A H 0.3382 0.6015 0.2934 0.045 Uiso 1 1 calc R
H40B H 0.2939 0.5937 0.3694 0.045 Uiso 1 1 calc R
C41 C 0.2173(3) 0.6792(3) 0.2605(3) 0.0448(11) Uani 1 1 d .
H41A H 0.1778 0.7221 0.2588 0.054 Uiso 1 1 calc R
H41B H 0.1910 0.6291 0.2737 0.054 Uiso 1 1 calc R
C42 C 0.2489(3) 0.6702(3) 0.1853(3) 0.0406(10) Uani 1 1 d .
H42A H 0.2877 0.6267 0.1856 0.049 Uiso 1 1 calc R
H42B H 0.2062 0.6570 0.1487 0.049 Uiso 1 1 calc R
Cl1 Cl 0.39516(5) 0.96463(5) 0.08017(5) 0.0279(2) Uani 1 1 d .
Cl2 Cl 0.36823(6) 0.43516(5) 0.22559(5) 0.0302(2) Uani 1 1 d .
Cl3 Cl 0.84383(7) 0.44071(6) 0.21648(6) 0.0405(3) Uani 1 1 d .
Cl4 Cl 0.14552(7) 0.04018(6) 0.89211(6) 0.0380(3) Uani 1 1 d .
H1NA H 0.373(3) 0.429(4) 0.454(4) 0.062(18) Uiso 1 1 d .
H2NA H 0.388(3) -0.164(2) 0.260(2) 0.019(11) Uiso 1 1 d .
H3NA H 0.143(2) 0.946(2) 0.0776(19) 0.006(9) Uiso 1 1 d .
H4NA H 0.202(3) 0.375(3) 0.219(3) 0.032(12) Uiso 1 1 d .
H1NB H 0.408(3) 0.409(3) 0.384(3) 0.058(16) Uiso 1 1 d .
H2NB H 0.330(3) -0.197(3) 0.297(3) 0.038(13) Uiso 1 1 d .
H3NB H 0.210(4) 0.919(4) 0.107(4) 0.07(2) Uiso 1 1 d .
H4NB H 0.193(3) 0.322(3) 0.163(3) 0.043(14) Uiso 1 1 d .
H1NC H 0.322(4) 0.408(4) 0.405(4) 0.08(2) Uiso 1 1 d .
H2NC H 0.311(3) -0.134(3) 0.250(3) 0.042(14) Uiso 1 1 d .
H3NC H 0.211(5) 0.946(5) 0.036(5) 0.10(3) Uiso 1 1 d .
H4NC H 0.133(3) 0.338(3) 0.204(3) 0.031(13) Uiso 1 1 d .
N1 N 0.3730(3) 0.3976(2) 0.4188(2) 0.0409(9) Uani 1 1 d .
N2 N 0.3461(3) -0.1567(2) 0.2772(2) 0.0334(8) Uani 1 1 d .
N3 N 0.1853(3) 0.9233(2) 0.0673(3) 0.0371(9) Uani 1 1 d .
N4 N 0.1691(3) 0.3586(2) 0.1872(2) 0.0312(8) Uani 1 1 d .
O1 O 0.0786(2) 0.2621(2) 0.0784(2) 0.0576(10) Uani 1 1 d .
O2 O 0.2380(2) 0.2327(2) 0.10722(19) 0.0500(8) Uani 1 1 d .
O3 O 0.2178(2) 0.21584(19) 0.2595(2) 0.0563(10) Uani 1 1 d .
O4 O 0.0540(2) 0.24624(19) 0.2324(2) 0.0630(11) Uani 1 1 d .
O5 O 0.28445(18) 0.74341(16) 0.16596(16) 0.0371(7) Uani 1 1 d .
O6 O 0.44839(18) 0.75702(17) 0.18808(16) 0.0378(7) Uani 1 1 d .
O7 O 0.44123(17) 0.70962(17) 0.33787(16) 0.0370(7) Uani 1 1 d .
O8 O 0.27623(16) 0.69778(16) 0.31779(16) 0.0337(6) Uani 1 1 d .
O9 O 0.4252(4) 1.0411(3) 0.0840(4) 0.115(2) Uani 1 1 d .
O10 O 0.4564(2) 0.9083(3) 0.0725(3) 0.0839(14) Uani 1 1 d .
O11 O 0.3500(2) 0.9446(2) 0.14011(18) 0.0591(10) Uani 1 1 d .
O12 O 0.3471(3) 0.9583(4) 0.0149(2) 0.102(2) Uani 1 1 d .
O13 O 0.3764(2) 0.50635(18) 0.18497(18) 0.0516(9) Uani 1 1 d .
O14 O 0.4332(2) 0.4242(3) 0.27698(19) 0.0618(10) Uani 1 1 d .
O15 O 0.3608(2) 0.36964(18) 0.17576(17) 0.0504(9) Uani 1 1 d .
O16 O 0.29911(19) 0.4388(2) 0.26819(18) 0.0479(8) Uani 1 1 d .
O17 O 0.8297(4) 0.4958(2) 0.1594(2) 0.0999(19) Uani 1 1 d .
O18 O 0.9187(3) 0.4508(5) 0.2488(3) 0.130(3) Uani 1 1 d .
O19 O 0.8381(3) 0.3625(2) 0.1868(2) 0.0641(11) Uani 1 1 d .
O20 O 0.78803(18) 0.44947(19) 0.27193(16) 0.0412(7) Uani 1 1 d .
O21 O 0.1587(4) 0.1152(3) 0.8623(3) 0.103(2) Uani 1 1 d .
O22 O 0.2158(2) 0.0135(3) 0.9285(2) 0.0696(12) Uani 1 1 d .
O23 O 0.1228(3) -0.0154(3) 0.8358(3) 0.0919(16) Uani 1 1 d .
O24 O 0.0877(2) 0.0436(3) 0.9470(2) 0.0705(12) Uani 1 1 d .
O25 O 0.0631(2) 0.0072(2) 0.1134(3) 0.0681(11) Uani 1 1 d .

loop_
_atom_site_aniso_label
_atom_site_aniso_U_11
_atom_site_aniso_U_22
_atom_site_aniso_U_33
_atom_site_aniso_U_23
_atom_site_aniso_U_13
_atom_site_aniso_U_12
C1 0.048(3) 0.039(2) 0.032(2) -0.0100(19) -0.0076(19) -0.001(2)
C2 0.043(2) 0.042(2) 0.027(2) -0.0052(18) -0.0075(18) 0.0065(19)
C3 0.037(2) 0.033(2) 0.027(2) -0.0052(17) 0.0102(17) 0.0066(17)
C4 0.040(2) 0.036(2) 0.032(2) -0.0120(18) 0.0011(18) -0.0023(18)
C5 0.036(2) 0.044(2) 0.0234(19) -0.0075(17) -0.0032(16) 0.0032(18)
C6 0.040(2) 0.035(2) 0.0214(18) -0.0084(16) 0.0028(16) 0.0032(18)
C7 0.061(3) 0.037(2) 0.027(2) -0.0056(18) -0.006(2) 0.003(2)
C8 0.035(2) 0.032(2) 0.0230(19) -0.0022(16) 0.0016(16) 0.0031(17)
C9 0.037(2) 0.039(2) 0.0217(19) 0.0018(16) 0.0070(16) -0.0004(18)
C10 0.041(2) 0.035(2) 0.031(2) 0.0044(17) 0.0041(18) -0.0086(18)
C11 0.035(2) 0.0238(19) 0.0234(18) -0.0003(15) -0.0020(15) 0.0030(16)
C12 0.030(2) 0.032(2) 0.0233(19) 0.0009(16) 0.0094(15) -0.0007(16)
C13 0.042(2) 0.031(2) 0.034(2) -0.0008(17) 0.0069(18) -0.0117(18)
C14 0.060(3) 0.030(2) 0.029(2) 0.0063(17) 0.002(2) -0.010(2)
C15 0.064(3) 0.028(2) 0.024(2) -0.0006(16) -0.0035(19) -0.003(2)
C16 0.032(2) 0.026(2) 0.030(2) 0.0027(16) -0.0104(16) -0.0032(16)
C17 0.031(2) 0.038(2) 0.040(2) -0.0027(19) -0.0035(18) -0.0028(18)
C18 0.035(2) 0.034(2) 0.032(2) -0.0047(17) -0.0068(17) 0.0062(17)
C19 0.045(2) 0.0226(19) 0.028(2) 0.0009(16) -0.0122(17) 0.0002(17)
C20 0.050(3) 0.027(2) 0.031(2) -0.0008(17) -0.0112(19) -0.0043(18)
C21 0.037(2) 0.0213(19) 0.030(2) -0.0028(15) -0.0046(16) -0.0068(16)
C22 0.040(2) 0.040(2) 0.029(2) 0.0016(18) 0.0079(18) -0.0053(19)
C23 0.036(2) 0.033(2) 0.037(2) 0.0041(18) 0.0075(18) 0.0028(17)
C24 0.036(2) 0.0219(18) 0.0251(19) -0.0003(15) 0.0004(16) -0.0065(15)
C25 0.039(2) 0.028(2) 0.029(2) -0.0048(16) 0.0099(17) -0.0078(17)
C26 0.039(2) 0.0225(19) 0.038(2) -0.0101(17) 0.0059(18) -0.0006(17)
C27 0.064(3) 0.052(3) 0.029(2) -0.008(2) 0.003(2) 0.001(2)
C28 0.055(3) 0.063(3) 0.049(3) -0.017(3) 0.009(2) -0.003(3)
C29 0.026(2) 0.038(2) 0.081(4) -0.005(2) -0.002(2) 0.0073(18)
C30 0.065(3) 0.050(3) 0.059(3) 0.001(3) -0.012(3) 0.008(3)
C31 0.097(4) 0.032(2) 0.026(2) 0.0059(18) 0.003(2) -0.006(2)
C32 0.082(4) 0.051(3) 0.066(4) 0.004(3) 0.039(3) -0.007(3)
C33 0.031(2) 0.041(3) 0.078(4) -0.004(2) 0.005(2) 0.000(2)
C34 0.044(3) 0.047(3) 0.081(4) -0.003(3) -0.011(3) 0.002(2)
C35 0.064(3) 0.031(2) 0.0195(19) -0.0002(16) -0.0030(18) 0.006(2)
C36 0.047(3) 0.036(2) 0.031(2) -0.0013(18) 0.0073(19) 0.0020(19)
C37 0.028(2) 0.052(3) 0.058(3) 0.003(2) -0.001(2) -0.004(2)
C38 0.030(2) 0.054(3) 0.044(3) 0.002(2) -0.0072(19) 0.003(2)
C39 0.057(3) 0.040(2) 0.030(2) 0.0063(19) -0.004(2) 0.002(2)
C40 0.046(3) 0.028(2) 0.039(2) 0.0033(18) 0.0098(19) 0.0015(18)
C41 0.027(2) 0.042(3) 0.065(3) -0.009(2) 0.005(2) -0.0038(19)
C42 0.034(2) 0.042(2) 0.045(3) -0.010(2) -0.0125(19) 0.0006(19)
Cl1 0.0310(5) 0.0292(5) 0.0236(4) 0.0049(4) 0.0001(4) -0.0051(4)
Cl2 0.0429(6) 0.0234(5) 0.0252(5) -0.0023(4) 0.0099(4) -0.0041(4)
Cl3 0.0527(7) 0.0371(6) 0.0330(5) -0.0029(4) 0.0152(5) -0.0126(5)
Cl4 0.0470(6) 0.0359(6) 0.0317(5) 0.0016(4) 0.0081(4) 0.0104(4)
N1 0.052(3) 0.037(2) 0.035(2) -0.0033(18) 0.0134(19) 0.0041(18)
N2 0.050(3) 0.0213(19) 0.0285(19) 0.0003(15) 0.0004(19) -0.0002(18)
N3 0.039(2) 0.033(2) 0.039(2) -0.0041(17) -0.0045(19) -0.0032(18)
N4 0.037(2) 0.0251(18) 0.0310(19) 0.0014(15) -0.0009(17) -0.0056(17)
O1 0.054(2) 0.0378(19) 0.079(3) -0.0023(17) -0.0218(19) 0.0018(16)
O2 0.052(2) 0.0468(19) 0.053(2) -0.0051(16) 0.0220(16) -0.0075(16)
O3 0.084(3) 0.0276(16) 0.055(2) 0.0019(15) -0.0269(19) -0.0015(16)
O4 0.074(3) 0.0288(17) 0.090(3) -0.0097(18) 0.048(2) -0.0069(16)
O5 0.0473(18) 0.0280(15) 0.0348(15) -0.0044(12) -0.0111(13) 0.0080(13)
O6 0.0470(18) 0.0306(15) 0.0360(16) 0.0017(12) 0.0045(13) -0.0069(13)
O7 0.0403(16) 0.0367(16) 0.0334(15) -0.0008(13) -0.0058(13) -0.0066(13)
O8 0.0360(15) 0.0268(14) 0.0388(16) -0.0031(12) 0.0064(12) 0.0004(12)
O9 0.138(5) 0.051(3) 0.159(6) -0.014(3) 0.045(4) -0.038(3)
O10 0.060(3) 0.089(3) 0.105(4) 0.010(3) 0.026(2) 0.023(2)
O11 0.063(2) 0.080(3) 0.0348(18) 0.0171(17) 0.0146(16) 0.0025(19)
O12 0.064(3) 0.204(6) 0.038(2) 0.002(3) -0.005(2) -0.025(3)
O13 0.085(3) 0.0260(16) 0.0461(19) 0.0024(14) 0.0244(18) 0.0005(16)
O14 0.0400(19) 0.104(3) 0.0416(19) 0.005(2) 0.0048(15) -0.0091(19)
O15 0.088(3) 0.0303(16) 0.0341(16) 0.0001(13) 0.0133(17) 0.0001(16)
O16 0.0421(18) 0.064(2) 0.0385(17) -0.0075(15) 0.0115(14) -0.0120(16)
O17 0.215(6) 0.041(2) 0.047(2) 0.0039(18) 0.046(3) -0.010(3)
O18 0.065(3) 0.225(8) 0.102(4) -0.036(4) 0.023(3) -0.070(4)
O19 0.097(3) 0.039(2) 0.058(2) -0.0100(17) 0.023(2) 0.0130(19)
O20 0.0466(18) 0.0468(18) 0.0307(15) -0.0011(13) 0.0086(13) 0.0007(14)
O21 0.188(6) 0.049(2) 0.076(3) 0.020(2) 0.065(3) 0.036(3)
O22 0.073(3) 0.091(3) 0.045(2) 0.019(2) 0.0101(19) 0.019(2)
O23 0.080(3) 0.121(4) 0.074(3) -0.047(3) 0.001(2) 0.007(3)
O24 0.058(2) 0.087(3) 0.068(3) -0.015(2) 0.026(2) 0.001(2)
O25 0.069(3) 0.047(2) 0.089(3) -0.003(2) 0.012(2) 0.0047(19)

loop_
_atom_type_symbol
_atom_type_description
_atom_type_scat_dispersion_real
_atom_type_scat_dispersion_imag
_atom_type_scat_source
C C 0.0033 0.0016 'International Tables Vol C Tables 4.2.6.8 and 6.1.1.4'
H H 0.0000 0.0000 'International Tables Vol C Tables 4.2.6.8 and 6.1.1.4'
N N 0.0061 0.0033 'International Tables Vol C Tables 4.2.6.8 and 6.1.1.4'
O O 0.0106 0.0060 'International Tables Vol C Tables 4.2.6.8 and 6.1.1.4'
Cl Cl 0.1484 0.1585 'International Tables Vol C Tables 4.2.6.8 and 6.1.1.4'

loop_
_geom_angle_atom_site_label_1
_geom_angle_atom_site_label_2
_geom_angle_atom_site_label_3
_geom_angle
C6 C1 C2 121.4(4)
C6 C1 H1 119.3
C2 C1 H1 119.3
C3 C2 C1 118.6(4)
C3 C2 H2 120.7
C1 C2 H2 120.7
C2 C3 C4 121.4(4)
C2 C3 N1 119.5(4)
C4 C3 N1 119.1(4)
C5 C4 C3 119.2(4)
C5 C4 H4 120.4
C3 C4 H4 120.4
C4 C5 C6 121.1(4)
C4 C5 H5 119.5
C6 C5 H5 119.5
C1 C6 C5 118.4(4)
C1 C6 C7 122.5(4)
C5 C6 C7 119.1(4)
C8 C7 C6 115.4(3)
C8 C7 H7A 108.4
C6 C7 H7A 108.4
C8 C7 H7B 108.4
C6 C7 H7B 108.4
H7A C7 H7B 107.5
C9 C8 C13 117.7(4)
C9 C8 C7 120.3(4)
C13 C8 C7 122.0(4)
C10 C9 C8 121.4(4)
C10 C9 H9 119.3
C8 C9 H9 119.3
C9 C10 C11 119.3(4)
C9 C10 H10 120.4
C11 C10 H10 120.4
C12 C11 C10 121.0(4)
C12 C11 N2 119.7(4)
C10 C11 N2 119.2(4)
C11 C12 C13 118.6(3)
C11 C12 H12 120.7
C13 C12 H12 120.7
C12 C13 C8 121.9(4)
C12 C13 H13 119.0
C8 C13 H13 119.0
C19 C14 C15 121.7(4)
C19 C14 H14 119.2
C15 C14 H14 119.2
C16 C15 C14 118.7(4)
C16 C15 H15 120.7
C14 C15 H15 120.7
C17 C16 C15 121.1(4)
C17 C16 N3 119.4(4)
C15 C16 N3 119.5(4)
C16 C17 C18 119.4(4)
C16 C17 H17 120.3
C18 C17 H17 120.3
C19 C18 C17 121.4(4)
C19 C18 H18 119.3
C17 C18 H18 119.3
C18 C19 C14 117.7(4)
C18 C19 C20 121.1(4)
C14 C19 C20 121.2(4)
C19 C20 C21 113.3(3)
C19 C20 H20A 108.9
C21 C20 H20A 108.9
C19 C20 H20B 108.9
C21 C20 H20B 108.9
H20A C20 H20B 107.7
C26 C21 C22 118.1(4)
C26 C21 C20 121.3(4)
C22 C21 C20 120.6(4)
C23 C22 C21 121.0(4)
C23 C22 H22 119.5
C21 C22 H22 119.5
C24 C23 C22 119.4(4)
C24 C23 H23 120.3
C22 C23 H23 120.3
C23 C24 C25 121.2(4)
C23 C24 N4 119.3(4)
C25 C24 N4 119.5(4)
C24 C25 C26 118.6(4)
C24 C25 H25 120.7
C26 C25 H25 120.7
C21 C26 C25 121.7(4)
C21 C26 H26 119.2
C25 C26 H26 119.2
O1 C27 C28 113.3(4)
O1 C27 H27A 108.9
C28 C27 H27A 108.9
O1 C27 H27B 108.9
C28 C27 H27B 108.9
H27A C27 H27B 107.7
O2 C28 C27 106.4(4)
O2 C28 H28A 110.5
C27 C28 H28A 110.5
O2 C28 H28B 110.5
C27 C28 H28B 110.5
H28A C28 H28B 108.6
C30 C29 O2 112.6(4)
C30 C29 H29A 109.1
O2 C29 H29A 109.1
C30 C29 H29B 109.1
O2 C29 H29B 109.1
H29A C29 H29B 107.8
O3 C30 C29 106.6(4)
O3 C30 H30A 110.4
C29 C30 H30A 110.4
O3 C30 H30B 110.4
C29 C30 H30B 110.4
H30A C30 H30B 108.6
C32 C31 O3 112.2(4)
C32 C31 H31A 109.2
O3 C31 H31A 109.2
C32 C31 H31B 109.2
O3 C31 H31B 109.2
H31A C31 H31B 107.9
O4 C32 C31 107.8(5)
O4 C32 H32A 110.2
C31 C32 H32A 110.2
O4 C32 H32B 110.2
C31 C32 H32B 110.2
H32A C32 H32B 108.5
C34 C33 O4 111.9(4)
C34 C33 H33A 109.2
O4 C33 H33A 109.2
C34 C33 H33B 109.2
O4 C33 H33B 109.2
H33A C33 H33B 107.9
O1 C34 C33 107.3(4)
O1 C34 H34A 110.3
C33 C34 H34A 110.3
O1 C34 H34B 110.3
C33 C34 H34B 110.3
H34A C34 H34B 108.5
O5 C35 C36 112.9(3)
O5 C35 H35A 109.0
C36 C35 H35A 109.0
O5 C35 H35B 109.0
C36 C35 H35B 109.0
H35A C35 H35B 107.8
O6 C36 C35 108.1(3)
O6 C36 H36A 110.1
C35 C36 H36A 110.1
O6 C36 H36B 110.1
C35 C36 H36B 110.1
H36A C36 H36B 108.4
O6 C37 C38 113.1(4)
O6 C37 H37A 109.0
C38 C37 H37A 109.0
O6 C37 H37B 109.0
C38 C37 H37B 109.0
H37A C37 H37B 107.8
O7 C38 C37 107.4(4)
O7 C38 H38A 110.2
C37 C38 H38A 110.2
O7 C38 H38B 110.2
C37 C38 H38B 110.2
H38A C38 H38B 108.5
O7 C39 C40 113.1(3)
O7 C39 H39A 109.0
C40 C39 H39A 109.0
O7 C39 H39B 109.0
C40 C39 H39B 109.0
H39A C39 H39B 107.8
O8 C40 C39 108.8(3)
O8 C40 H40A 109.9
C39 C40 H40A 109.9
O8 C40 H40B 109.9
C39 C40 H40B 109.9
H40A C40 H40B 108.3
O8 C41 C42 113.7(3)
O8 C41 H41A 108.8
C42 C41 H41A 108.8
O8 C41 H41B 108.8
C42 C41 H41B 108.8
H41A C41 H41B 107.7
O5 C42 C41 108.3(4)
O5 C42 H42A 110.0
C41 C42 H42A 110.0
O5 C42 H42B 110.0
C41 C42 H42B 110.0
H42A C42 H42B 108.4
O9 Cl1 O11 113.7(3)
O9 Cl1 O12 108.3(4)
O11 Cl1 O12 107.7(3)
O9 Cl1 O10 110.1(3)
O11 Cl1 O10 110.6(3)
O12 Cl1 O10 106.0(3)
O13 Cl2 O15 109.49(19)
O13 Cl2 O14 110.7(2)
O15 Cl2 O14 110.8(2)
O13 Cl2 O16 110.1(2)
O15 Cl2 O16 108.5(2)
O14 Cl2 O16 107.2(2)
O18 Cl3 O17 110.7(4)
O18 Cl3 O19 108.4(4)
O17 Cl3 O19 109.1(2)
O18 Cl3 O20 109.3(3)
O17 Cl3 O20 110.5(3)
O19 Cl3 O20 108.9(2)
O21 Cl4 O22 108.3(3)
O21 Cl4 O23 111.2(3)
O22 Cl4 O23 108.9(3)
O21 Cl4 O24 111.2(3)
O22 Cl4 O24 107.1(2)
O23 Cl4 O24 110.1(3)
C3 N1 H1NA 112(4)
C3 N1 H1NB 112(4)
H1NA N1 H1NB 115(5)
C3 N1 H1NC 108(4)
H1NA N1 H1NC 93(5)
H1NB N1 H1NC 115(5)
C11 N2 H2NA 101(3)
C11 N2 H2NB 106(3)
H2NA N2 H2NB 113(5)
C11 N2 H2NC 107(3)
H2NA N2 H2NC 118(4)
H2NB N2 H2NC 112(5)
C16 N3 H3NA 99(2)
C16 N3 H3NB 105(5)
H3NA N3 H3NB 105(5)
C16 N3 H3NC 119(5)
H3NA N3 H3NC 116(6)
H3NB N3 H3NC 112(7)
C24 N4 H4NA 110(3)
C24 N4 H4NB 112(3)
H4NA N4 H4NB 106(4)
C24 N4 H4NC 109(3)
H4NA N4 H4NC 114(5)
H4NB N4 H4NC 106(5)
C34 O1 C27 112.9(4)
C28 O2 C29 113.6(4)
C30 O3 C31 113.8(4)
C32 O4 C33 112.0(4)
C42 O5 C35 113.8(3)
C36 O6 C37 114.0(3)
C38 O7 C39 113.0(3)
C40 O8 C41 112.7(3)

loop_
_geom_bond_atom_site_label_1
_geom_bond_atom_site_label_2
_geom_bond_distance
C1 C6 1.383(6)
C1 C2 1.387(6)
C1 H1 0.9500
C2 C3 1.373(6)
C2 H2 0.9500
C3 C4 1.378(6)
C3 N1 1.473(6)
C4 C5 1.376(6)
C4 H4 0.9500
C5 C6 1.386(6)
C5 H5 0.9500
C6 C7 1.515(6)
C7 C8 1.508(6)
C7 H7A 0.9900
C7 H7B 0.9900
C8 C9 1.383(6)
C8 C13 1.389(6)
C9 C10 1.378(6)
C9 H9 0.9500
C10 C11 1.379(6)
C10 H10 0.9500
C11 C12 1.379(5)
C11 N2 1.454(5)
C12 C13 1.380(6)
C12 H12 0.9500
C13 H13 0.9500
C14 C19 1.385(6)
C14 C15 1.385(6)
C14 H14 0.9500
C15 C16 1.380(6)
C15 H15 0.9500
C16 C17 1.360(6)
C16 N3 1.469(5)
C17 C18 1.386(6)
C17 H17 0.9500
C18 C19 1.383(6)
C18 H18 0.9500
C19 C20 1.514(5)
C20 C21 1.519(6)
C20 H20A 0.9900
C20 H20B 0.9900
C21 C26 1.384(6)
C21 C22 1.389(6)
C22 C23 1.383(6)
C22 H22 0.9500
C23 C24 1.373(6)
C23 H23 0.9500
C24 C25 1.380(6)
C24 N4 1.462(5)
C25 C26 1.386(6)
C25 H25 0.9500
C26 H26 0.9500
C27 O1 1.467(6)
C27 C28 1.471(7)
C27 H27A 0.9900
C27 H27B 0.9900
C28 O2 1.386(6)
C28 H28A 0.9900
C28 H28B 0.9900
C29 C30 1.459(8)
C29 O2 1.497(6)
C29 H29A 0.9900
C29 H29B 0.9900
C30 O3 1.377(6)
C30 H30A 0.9900
C30 H30B 0.9900
C31 C32 1.457(9)
C31 O3 1.540(7)
C31 H31A 0.9900
C31 H31B 0.9900
C32 O4 1.386(7)
C32 H32A 0.9900
C32 H32B 0.9900
C33 C34 1.473(8)
C33 O4 1.520(7)
C33 H33A 0.9900
C33 H33B 0.9900
C34 O1 1.379(7)
C34 H34A 0.9900
C34 H34B 0.9900
C35 O5 1.448(5)
C35 C36 1.479(6)
C35 H35A 0.9900
C35 H35B 0.9900
C36 O6 1.420(5)
C36 H36A 0.9900
C36 H36B 0.9900
C37 O6 1.443(5)
C37 C38 1.487(7)
C37 H37A 0.9900
C37 H37B 0.9900
C38 O7 1.420(6)
C38 H38A 0.9900
C38 H38B 0.9900
C39 O7 1.425(5)
C39 C40 1.478(6)
C39 H39A 0.9900
C39 H39B 0.9900
C40 O8 1.430(5)
C40 H40A 0.9900
C40 H40B 0.9900
C41 O8 1.448(5)
C41 C42 1.494(7)
C41 H41A 0.9900
C41 H41B 0.9900
C42 O5 1.423(5)
C42 H42A 0.9900
C42 H42B 0.9900
Cl1 O9 1.384(4)
Cl1 O11 1.402(3)
Cl1 O12 1.412(4)
Cl1 O10 1.426(4)
Cl2 O13 1.413(3)
Cl2 O15 1.424(3)
Cl2 O14 1.431(4)
Cl2 O16 1.446(3)
Cl3 O18 1.398(5)
Cl3 O17 1.398(4)
Cl3 O19 1.420(4)
Cl3 O20 1.426(3)
Cl4 O21 1.393(4)
Cl4 O22 1.421(4)
Cl4 O23 1.422(5)
Cl4 O24 1.438(4)
N1 H1NA 0.83(7)
N1 H1NB 0.90(6)
N1 H1NC 0.91(7)
N2 H2NA 0.81(4)
N2 H2NB 0.81(5)
N2 H2NC 0.86(5)
N3 H3NA 0.84(4)
N3 H3NB 0.81(7)
N3 H3NC 0.83(8)
N4 H4NA 0.84(5)
N4 H4NB 0.86(6)
N4 H4NC 0.78(5)

loop_
_geom_hbond_atom_site_label_D
_geom_hbond_atom_site_label_H
_geom_hbond_atom_site_label_A
_geom_hbond_distance_DH
_geom_hbond_distance_HA
_geom_hbond_distance_DA
_geom_hbond_angle_DHA
_geom_hbond_site_symmetry_A
C41 H41B O23 0.99 2.53 3.502(7) 167.2 4_565
C36 H36A O13 0.99 2.54 3.511(5) 166.9 .
C38 H38B O9 0.99 2.58 3.409(7) 141.6 2_645
C37 H37A O15 0.99 2.64 3.621(6) 171.0 2_655
C31 H31A O17 0.99 2.49 3.359(6) 146.4 2_645
C31 H31B O21 0.99 2.55 3.384(6) 142.1 4_565
C34 H34A O25 0.99 2.46 3.338(7) 147.2 .
C18 H18 O19 0.95 2.40 3.300(5) 157.2 3_665
C25 H25 O18 0.95 2.43 3.241(6) 142.8 1_455
N1 H1NB O14 0.90(6) 2.03(6) 2.842(5) 150(5) .
N1 H1NA O12 0.83(7) 2.25(7) 3.023(7) 157(6) 4_576
N1 H1NA O9 0.83(7) 2.52(7) 3.245(8) 147(5) 4_576
N2 H2NC O20 0.86(5) 2.22(6) 3.016(6) 155(4) 2_645
N2 H2NB O8 0.81(5) 2.04(6) 2.835(5) 165(5) 1_545
N2 H2NA O6 0.81(4) 2.15(5) 2.835(5) 142(4) 1_545
N4 H4NB O2 0.86(6) 1.99(6) 2.850(5) 175(5) .
N4 H4NC O4 0.78(5) 2.13(5) 2.879(5) 160(5) .
N4 H4NA O16 0.84(5) 2.14(5) 2.941(5) 160(4) .
N3 H3NA O25 0.84(4) 1.86(4) 2.693(6) 168(3) 1_565
N3 H3NC O22 0.83(8) 2.25(9) 2.997(6) 150(7) 1_564
N3 H3NB O20 0.81(7) 2.25(7) 2.952(5) 145(6) 2_655
